data_4505570
loop_
_publ_author_name
'Cepeda, Javier'
'Beobide, Garikoitz'
'Castillo, Oscar'
'Luque, Antonio'
'P\'erez-Y\'a\~nez, Sonia'
'Rom\'an, Pascual'

_publ_contact_author
;
 Oscar Castillo. Departamento de Quimica Inorganica. 
Facultad de Ciencia y Tecnologia
Universidad del Pais Vasco,  Apdo. 644, 
E-48080 Bilbao, Spain
;
_publ_section_title
;
 Structure-Directing Effect of Organic Cations in the Assembly of Anionic
 In(III)/Diazinedicarboxylate Architectures
;
_journal_issue 3
_journal_name_full 'Crystal Growth &amp; Design'
_journal_page_first 1501
_journal_paper_doi 10.1021/cg201572y
_journal_volume 12
_journal_year 2012
_chemical_compound_source 'synthesis as described'
_chemical_formula_moiety 'C12 H4 In N4 O8, C4 H12 N, 2(H2 O)'
_chemical_formula_structural 'C12 H4 In N4 O8, C4 H12 N, 2(H2 O)'
_chemical_formula_sum 'C16 H20 In N5 O10'
_chemical_formula_weight 557.19
_chemical_name_systematic
;
poly-{[tetramethylammonium (mu-pyrazine-2,5-dicarboxylato)-k2N,O:k2N',O')
indate(III)]dihydrate} 
;
_space_group_IT_number 88
_symmetry_cell_setting tetragonal
_symmetry_Int_Tables_number 88
_symmetry_space_group_name_Hall '-I 4ad'
_symmetry_space_group_name_H-M 'I 41/a :2'
_atom_sites_solution_hydrogens geom
_atom_sites_solution_primary direct
_atom_sites_solution_secondary difmap
_audit_creation_method SHELXL97
_cell_angle_alpha 90.000
_cell_angle_beta 90.000
_cell_angle_gamma 90.000
_cell_formula_units_Z 4
_cell_length_a 9.159(3)
_cell_length_b 9.159(3)
_cell_length_c 24.445(14)
_cell_measurement_reflns_used 3030
_cell_measurement_temperature 100(2)
_cell_measurement_theta_max 27.22
_cell_measurement_theta_min 3.33
_cell_volume 2050.6(15)
_computing_cell_refinement 'CrysAlis CCD (Oxford Diffraction, 2003)'
_computing_data_collection 'CrysAlis CCD (Oxford Diffraction, 2003)'
_computing_data_reduction 'CrysAlis RED (Oxford Diffraction, 2003)'
_computing_molecular_graphics 'Ortep-3 (Farrugia, 1997)'
_computing_publication_material 'WinGX (Farrugia, 1999)'
_computing_structure_refinement 'SHELXL-97 (Sheldrick, 1997)'
_computing_structure_solution 'Sir92 (Altomare et al., 1993)'
_diffrn_ambient_temperature 100(2)
_diffrn_measured_fraction_theta_full 0.982
_diffrn_measured_fraction_theta_max 0.982
_diffrn_measurement_device_type Xcalibur
_diffrn_measurement_method \w
_diffrn_radiation_monochromator graphite
_diffrn_radiation_source 'fine-focus sealed tube'
_diffrn_radiation_type MoK\a
_diffrn_radiation_wavelength 0.71073
_diffrn_reflns_av_R_equivalents 0.0430
_diffrn_reflns_av_sigmaI/netI 0.0573
_diffrn_reflns_limit_h_max 11
_diffrn_reflns_limit_h_min -10
_diffrn_reflns_limit_k_max 10
_diffrn_reflns_limit_k_min -11
_diffrn_reflns_limit_l_max 30
_diffrn_reflns_limit_l_min -31
_diffrn_reflns_number 3030
_diffrn_reflns_theta_full 27.22
_diffrn_reflns_theta_max 27.22
_diffrn_reflns_theta_min 3.33
_diffrn_standards_decay_% 0
_diffrn_standards_interval_count 0
_diffrn_standards_interval_time 0
_diffrn_standards_number 0
_exptl_absorpt_coefficient_mu 1.219
_exptl_absorpt_correction_T_max 0.938
_exptl_absorpt_correction_T_min 0.860
_exptl_absorpt_correction_type numerical
_exptl_absorpt_process_details
;
CrysAlis RED, Oxford Diffraction Ltd.,
Version 1.170.32 (release 06.06.2003 CrysAlis170 VC++)
(compiled Jun  6 2003,13:53:32)
Analytical numeric absorption correction using a multifaceted crystal
model based on expressions derived by R.C. Clark & J.S. Reid.
;
_exptl_crystal_colour colourless
_exptl_crystal_density_diffrn 1.805
_exptl_crystal_density_meas 1.81(1)
_exptl_crystal_density_method flotation
_exptl_crystal_description prismatic
_exptl_crystal_F_000 1120
_exptl_crystal_size_max 0.22
_exptl_crystal_size_mid 0.10
_exptl_crystal_size_min 0.05
_refine_diff_density_max 0.504
_refine_diff_density_min -0.471
_refine_diff_density_rms 0.100
_refine_ls_extinction_method none
_refine_ls_goodness_of_fit_ref 0.943
_refine_ls_hydrogen_treatment constr
_refine_ls_matrix_type full
_refine_ls_number_parameters 74
_refine_ls_number_reflns 1129
_refine_ls_number_restraints 0
_refine_ls_restrained_S_all 0.943
_refine_ls_R_factor_all 0.0480
_refine_ls_R_factor_gt 0.0313
_refine_ls_shift/su_max 0.000
_refine_ls_shift/su_mean 0.000
_refine_ls_structure_factor_coef Fsqd
_refine_ls_weighting_details 'calc w=1/[\s^2^(Fo^2^)+(0.0402P)^2^] where P=(Fo^2^+2Fc^2^)/3'
_refine_ls_weighting_scheme calc
_refine_ls_wR_factor_gt 0.0698
_refine_ls_wR_factor_ref 0.0728
_reflns_number_gt 892
_reflns_number_total 1129
_reflns_threshold_expression >2sigma(I)
_cod_data_source_file cg201572y_si_002.cif
_cod_data_source_block Compound3
_cod_original_sg_symbol_H-M 'I 41/a'
_cod_database_code 4505570

loop_
_symmetry_equiv_pos_as_xyz
'x, y, z'
'-x, -y+1/2, z'
'-y+3/4, x+1/4, z+1/4'
'y+1/4, -x+1/4, z+1/4'
'x+1/2, y+1/2, z+1/2'
'-x+1/2, -y+1, z+1/2'
'-y+5/4, x+3/4, z+3/4'
'y+3/4, -x+3/4, z+3/4'
'-x, -y, -z'
'x, y-1/2, -z'
'y-3/4, -x-1/4, -z-1/4'
'-y-1/4, x-1/4, -z-1/4'
'-x+1/2, -y+1/2, -z+1/2'
'x+1/2, y, -z+1/2'
'y-1/4, -x+1/4, -z+1/4'
'-y+1/4, x+1/4, -z+1/4'

loop_
_atom_site_label
_atom_site_type_symbol
_atom_site_fract_x
_atom_site_fract_y
_atom_site_fract_z
_atom_site_U_iso_or_equiv
_atom_site_adp_type
_atom_site_occupancy
_atom_site_symmetry_multiplicity
_atom_site_calc_flag
_atom_site_refinement_flags
In1 In 0.0000 0.2500 0.6250 0.01634(15) Uani 1 4 d S
N1 N 0.0147(3) 0.0932(3) 0.54413(10) 0.0164(6) Uani 1 1 d .
C2 C 0.1321(4) 0.0431(3) 0.51775(12) 0.0176(7) Uani 1 1 d .
H2 H 0.2249 0.0709 0.5292 0.021 Uiso 1 1 calc R
C3 C -0.1169(4) 0.0502(3) 0.52670(12) 0.0174(7) Uani 1 1 d .
C4 C -0.2492(4) 0.1078(4) 0.55761(12) 0.0188(7) Uani 1 1 d .
O41 O -0.2207(2) 0.1935(2) 0.59799(9) 0.0186(5) Uani 1 1 d .
O42 O -0.3708(3) 0.0677(3) 0.54293(10) 0.0273(6) Uani 1 1 d .
N11 N -0.5000 0.7500 0.6250 0.0311(13) Uani 1 4 d S
C12 C -0.3810(5) 0.6911(5) 0.58933(17) 0.0444(11) Uani 1 1 d .
H12A H -0.3456 0.7673 0.5658 0.067 Uiso 1 1 calc R
H12B H -0.4185 0.6124 0.5675 0.067 Uiso 1 1 calc R
H12C H -0.3025 0.6560 0.6118 0.067 Uiso 1 1 calc R
O1W O -0.5000 0.2500 0.65895(15) 0.0391(9) Uani 1 2 d S
H11W H -0.4215 0.2323 0.6343 0.050 Uiso 1 1 d .

loop_
_atom_site_aniso_label
_atom_site_aniso_U_11
_atom_site_aniso_U_22
_atom_site_aniso_U_33
_atom_site_aniso_U_23
_atom_site_aniso_U_13
_atom_site_aniso_U_12
In1 0.02046(18) 0.02046(18) 0.0081(2) 0.000 0.000 0.000
N1 0.0214(14) 0.0182(13) 0.0097(13) 0.0037(11) -0.0015(11) 0.0011(11)
C2 0.0200(16) 0.0224(16) 0.0104(15) 0.0002(13) -0.0018(13) -0.0016(13)
C3 0.0233(17) 0.0191(16) 0.0098(15) 0.0042(13) 0.0011(13) -0.0001(13)
C4 0.0239(18) 0.0207(17) 0.0117(15) 0.0023(13) 0.0004(14) 0.0001(13)
O41 0.0239(12) 0.0226(12) 0.0092(11) -0.0035(10) 0.0026(9) -0.0007(9)
O42 0.0223(13) 0.0379(15) 0.0216(13) -0.0085(11) 0.0003(11) -0.0025(11)
N11 0.0332(19) 0.0332(19) 0.027(3) 0.000 0.000 0.000
C12 0.043(3) 0.054(3) 0.036(2) -0.004(2) 0.004(2) 0.007(2)
O1W 0.027(2) 0.065(3) 0.0251(18) 0.000 0.000 0.015(2)

loop_
_atom_type_symbol
_atom_type_description
_atom_type_scat_dispersion_real
_atom_type_scat_dispersion_imag
_atom_type_scat_source
C C 0.0033 0.0016 'International Tables Vol C Tables 4.2.6.8 and 6.1.1.4'
H H 0.0000 0.0000 'International Tables Vol C Tables 4.2.6.8 and 6.1.1.4'
N N 0.0061 0.0033 'International Tables Vol C Tables 4.2.6.8 and 6.1.1.4'
O O 0.0106 0.0060 'International Tables Vol C Tables 4.2.6.8 and 6.1.1.4'
In In -0.7276 1.3100 'International Tables Vol C Tables 4.2.6.8 and 6.1.1.4'

loop_
_geom_angle_atom_site_label_1
_geom_angle_atom_site_label_2
_geom_angle_atom_site_label_3
_geom_angle
_geom_angle_site_symmetry_1
_geom_angle_site_symmetry_3
O41 In1 O41 95.22(3) . 16_556
O41 In1 O41 95.22(3) . 15_556
O41 In1 O41 144.88(11) 16_556 15_556
O41 In1 O41 144.88(11) . 2
O41 In1 O41 95.22(3) 16_556 2
O41 In1 O41 95.22(3) 15_556 2
O41 In1 N1 143.01(8) . 16_556
O41 In1 N1 70.63(8) 16_556 16_556
O41 In1 N1 81.04(8) 15_556 16_556
O41 In1 N1 71.86(9) 2 16_556
O41 In1 N1 71.86(9) . 15_556
O41 In1 N1 81.04(8) 16_556 15_556
O41 In1 N1 70.63(8) 15_556 15_556
O41 In1 N1 143.01(8) 2 15_556
N1 In1 N1 72.24(12) 16_556 15_556
O41 In1 N1 70.63(8) . .
O41 In1 N1 71.86(8) 16_556 .
O41 In1 N1 143.01(8) 15_556 .
O41 In1 N1 81.04(8) 2 .
N1 In1 N1 130.73(8) 16_556 .
N1 In1 N1 130.73(8) 15_556 .
O41 In1 N1 81.04(8) . 2
O41 In1 N1 143.01(8) 16_556 2
O41 In1 N1 71.86(8) 15_556 2
O41 In1 N1 70.63(8) 2 2
N1 In1 N1 130.73(8) 16_556 2
N1 In1 N1 130.73(8) 15_556 2
N1 In1 N1 72.24(12) . 2
C2 N1 C3 118.1(3) . .
C2 N1 In1 129.5(2) . .
C3 N1 In1 112.4(2) . .
N1 C2 C3 120.5(3) . 9_556
N1 C2 H2 119.7 . .
C3 C2 H2 119.7 9_556 .
N1 C3 C2 121.4(3) . 9_556
N1 C3 C4 117.2(3) . .
C2 C3 C4 121.4(3) 9_556 .
O42 C4 O41 126.2(3) . .
O42 C4 C3 118.3(3) . .
O41 C4 C3 115.5(3) . .
C4 O41 In1 124.2(2) . .
C12 N11 C12 108.7(3) 16_566 15_456
C12 N11 C12 109.85(17) 16_566 .
C12 N11 C12 109.85(17) 15_456 .
C12 N11 C12 109.85(17) 16_566 2_465
C12 N11 C12 109.85(17) 15_456 2_465
C12 N11 C12 108.7(3) . 2_465
N11 C12 H12A 109.5 . .
N11 C12 H12B 109.5 . .
H12A C12 H12B 109.5 . .
N11 C12 H12C 109.5 . .
H12A C12 H12C 109.5 . .
H12B C12 H12C 109.5 . .

loop_
_geom_bond_atom_site_label_1
_geom_bond_atom_site_label_2
_geom_bond_distance
_geom_bond_site_symmetry_2
In1 O41 2.188(2) .
In1 O41 2.188(2) 16_556
In1 O41 2.188(2) 15_556
In1 O41 2.188(2) 2
In1 N1 2.447(3) 16_556
In1 N1 2.447(3) 15_556
In1 N1 2.447(3) .
In1 N1 2.447(3) 2
N1 C2 1.335(4) .
N1 C3 1.337(4) .
C2 C3 1.389(4) 9_556
C2 H2 0.9300 .
C3 C2 1.389(4) 9_556
C3 C4 1.523(5) .
C4 O42 1.227(4) .
C4 O41 1.288(4) .
N11 C12 1.496(4) 16_566
N11 C12 1.496(4) 15_456
N11 C12 1.496(4) .
N11 C12 1.496(4) 2_465
C12 H12A 0.9600 .
C12 H12B 0.9600 .
C12 H12C 0.9600 .
O1W H11W 0.9520 .

loop_
_geom_hbond_atom_site_label_D
_geom_hbond_atom_site_label_H
_geom_hbond_atom_site_label_A
_geom_hbond_distance_DH
_geom_hbond_distance_HA
_geom_hbond_distance_DA
_geom_hbond_angle_DHA
O1W H11W O41 0.95 2.07 3.005(3) 166.0
